data_7013508
loop_
_publ_author_name
'Fan, Daming'
'Yang, Chang-Tong'
'Ranford, John D.'
'Vittal, Jagadese J.'

_publ_section_title
;
 Chemical and biological studies of gold(iii) complexes with
 uninegative bidentate N?N ligandsElectronic supplementary information
 (ESI) available: Least-squares planes and dihedral angles. See
 http://www.rsc.org/suppdata/dt/b3/b309310g/
;
_journal_issue 24
_journal_name_full 'Dalton Transactions'
_journal_page_first 4749
_journal_paper_doi 10.1039/b309310g
_journal_year 2003
_chemical_formula_sum 'C6 H5 Au Cl2 N2 O'
_chemical_formula_weight 388.99
_chemical_name_systematic
;
?
;
_space_group_IT_number 14
_symmetry_cell_setting monoclinic
_symmetry_space_group_name_Hall '-P 2ybc'
_symmetry_space_group_name_H-M 'P 1 21/c 1'
_atom_sites_solution_hydrogens geom
_atom_sites_solution_primary direct
_atom_sites_solution_secondary difmap
_audit_creation_method SHELXL-97
_cell_angle_alpha 90.00
_cell_angle_beta 90.9370(10)
_cell_angle_gamma 90.00
_cell_formula_units_Z 4
_cell_length_a 8.7791(2)
_cell_length_b 5.96210(10)
_cell_length_c 17.2028(4)
_cell_measurement_temperature 293(2)
_cell_volume 900.31(3)
_computing_structure_refinement 'SHELXL-97 (Sheldrick, 1997)'
_computing_structure_solution 'SHELXS-97 (Sheldrick, 1990)'
_diffrn_ambient_temperature 293(2)
_diffrn_measured_fraction_theta_full 0.996
_diffrn_measured_fraction_theta_max 0.996
_diffrn_measurement_device_type 'Siemens SMART CCD System'
_diffrn_measurement_method 'frames \w scans'
_diffrn_radiation_monochromator graphite
_diffrn_radiation_source 'fine-focus sealed tube'
_diffrn_radiation_type MoK\a
_diffrn_radiation_wavelength 0.71073
_diffrn_reflns_av_R_equivalents 0.0260
_diffrn_reflns_av_sigmaI/netI 0.0230
_diffrn_reflns_limit_h_max 10
_diffrn_reflns_limit_h_min -10
_diffrn_reflns_limit_k_max 7
_diffrn_reflns_limit_k_min -7
_diffrn_reflns_limit_l_max 21
_diffrn_reflns_limit_l_min -12
_diffrn_reflns_number 4880
_diffrn_reflns_theta_full 26.37
_diffrn_reflns_theta_max 26.37
_diffrn_reflns_theta_min 2.32
_exptl_absorpt_coefficient_mu 16.883
_exptl_absorpt_correction_type 'SADABS (Sheldrick, 1996)'
_exptl_crystal_colour yellow
_exptl_crystal_density_diffrn 2.870
_exptl_crystal_density_meas ?
_exptl_crystal_density_method .
_exptl_crystal_description 'rectangular blocks'
_exptl_crystal_F_000 704
_exptl_crystal_size_max 0.35
_exptl_crystal_size_mid 0.23
_exptl_crystal_size_min 0.14
_refine_diff_density_max 0.819
_refine_diff_density_min -1.877
_refine_diff_density_rms 0.220
_refine_ls_extinction_method none
_refine_ls_goodness_of_fit_ref 1.124
_refine_ls_hydrogen_treatment mixed
_refine_ls_matrix_type full
_refine_ls_number_parameters 109
_refine_ls_number_reflns 1840
_refine_ls_number_restraints 0
_refine_ls_restrained_S_all 1.124
_refine_ls_R_factor_all 0.0288
_refine_ls_R_factor_gt 0.0273
_refine_ls_shift/su_max 0.000
_refine_ls_shift/su_mean 0.000
_refine_ls_structure_factor_coef Fsqd
_refine_ls_weighting_details 'calc w=1/[\s^2^(Fo^2^)+(0.0446P)^2^+1.7048P] where P=(Fo^2^+2Fc^2^)/3'
_refine_ls_weighting_scheme calc
_refine_ls_wR_factor_gt 0.0717
_refine_ls_wR_factor_ref 0.0733
_reflns_number_gt 1746
_reflns_number_total 1840
_reflns_threshold_expression >2sigma(I)
_cod_data_source_file b309310g.txt
_cod_data_source_block 9945
_cod_depositor_comments
;
The following automatic conversions were performed:
'_symmetry_cell_setting' value 'Monoclinic' changed to 'monoclinic'
according to '/home/saulius/struct/CIF-dictionaries/cif_core.dic'
dictionary named 'cif_core.dic' version 2.4.1 from 2010-06-29.

Automatic conversion script
Id: cif_fix_enum 1527 2010-12-29 10:47:43Z saulius 
;
_cod_original_sg_symbol_H-M P2(1)/c
_cod_database_code 7013508

loop_
_symmetry_equiv_pos_as_xyz
'x, y, z'
'-x, y+1/2, -z+1/2'
'-x, -y, -z'
'x, -y-1/2, z-1/2'

loop_
_atom_site_label
_atom_site_type_symbol
_atom_site_fract_x
_atom_site_fract_y
_atom_site_fract_z
_atom_site_U_iso_or_equiv
_atom_site_adp_type
_atom_site_occupancy
_atom_site_symmetry_multiplicity
_atom_site_calc_flag
_atom_site_refinement_flags
_atom_site_disorder_assembly
_atom_site_disorder_group
Au1 Au 0.27314(2) 0.02163(4) 0.453689(12) 0.03212(11) Uani 1 1 d . . .
Cl1 Cl 0.43948(19) -0.2539(3) 0.41623(10) 0.0494(4) Uani 1 1 d . . .
Cl2 Cl 0.2790(2) 0.1839(3) 0.33496(8) 0.0502(4) Uani 1 1 d . . .
O1 O -0.0039(5) 0.3663(8) 0.5974(3) 0.0532(12) Uani 1 1 d . . .
N1 N 0.2509(5) -0.0903(9) 0.5654(3) 0.0343(9) Uani 1 1 d . . .
N2 N 0.1298(6) 0.2499(8) 0.4912(3) 0.0407(11) Uani 1 1 d . . .
H2 H 0.0962 0.3539 0.4608 0.049 Uiso 1 1 calc R . .
C1 C 0.3231(7) -0.2628(10) 0.5976(4) 0.0435(13) Uani 1 1 d . . .
H1 H 0.3843 -0.3540 0.5674 0.052 Uiso 1 1 calc R . .
C2 C 0.3076(8) -0.3087(12) 0.6772(4) 0.0525(16) Uani 1 1 d . . .
H2A H 0.3598 -0.4283 0.6999 0.063 Uiso 1 1 calc R . .
C3 C 0.2145(8) -0.1752(12) 0.7213(4) 0.0485(15) Uani 1 1 d . . .
H3 H 0.2034 -0.2052 0.7739 0.058 Uiso 1 1 calc R . .
C4 C 0.1366(9) 0.0049(10) 0.6873(4) 0.0431(15) Uani 1 1 d . . .
H4 H 0.0730 0.0959 0.7163 0.052 Uiso 1 1 calc R . .
C5 C 0.1579(7) 0.0439(10) 0.6071(4) 0.0354(12) Uani 1 1 d . . .
C6 C 0.0863(6) 0.2388(10) 0.5648(3) 0.0378(12) Uani 1 1 d . . .

loop_
_atom_site_aniso_label
_atom_site_aniso_U_11
_atom_site_aniso_U_22
_atom_site_aniso_U_33
_atom_site_aniso_U_23
_atom_site_aniso_U_13
_atom_site_aniso_U_12
Au1 0.03557(16) 0.02790(15) 0.03283(16) -0.00291(7) -0.00135(10) 0.00384(7)
Cl1 0.0535(8) 0.0408(8) 0.0541(9) -0.0096(7) 0.0043(7) 0.0150(6)
Cl2 0.0706(10) 0.0473(8) 0.0328(7) 0.0007(6) 0.0018(7) 0.0079(7)
O1 0.060(3) 0.053(3) 0.047(2) 0.002(2) 0.012(2) 0.026(2)
N1 0.034(2) 0.034(2) 0.035(2) 0.000(2) -0.0043(18) 0.0033(19)
N2 0.047(3) 0.034(3) 0.041(3) 0.002(2) -0.001(2) 0.014(2)
C1 0.048(3) 0.035(3) 0.048(3) 0.008(3) 0.006(3) 0.008(2)
C2 0.057(4) 0.050(4) 0.051(4) 0.014(3) -0.001(3) 0.010(3)
C3 0.056(4) 0.055(4) 0.035(3) 0.011(3) -0.002(3) -0.001(3)
C4 0.049(4) 0.048(4) 0.033(3) 0.002(2) 0.003(3) 0.001(2)
C5 0.040(3) 0.037(3) 0.029(3) 0.004(2) -0.007(2) -0.001(2)
C6 0.034(3) 0.037(3) 0.042(3) -0.002(2) -0.004(2) 0.007(2)

loop_
_atom_type_symbol
_atom_type_description
_atom_type_scat_dispersion_real
_atom_type_scat_dispersion_imag
_atom_type_scat_source
C C 0.0033 0.0016 'International Tables Vol C Tables 4.2.6.8 and 6.1.1.4'
H H 0.0000 0.0000 'International Tables Vol C Tables 4.2.6.8 and 6.1.1.4'
N N 0.0061 0.0033 'International Tables Vol C Tables 4.2.6.8 and 6.1.1.4'
O O 0.0106 0.0060 'International Tables Vol C Tables 4.2.6.8 and 6.1.1.4'
Cl Cl 0.1484 0.1585 'International Tables Vol C Tables 4.2.6.8 and 6.1.1.4'
Au Au -2.0133 8.8022 'International Tables Vol C Tables 4.2.6.8 and 6.1.1.4'

loop_
_geom_angle_atom_site_label_1
_geom_angle_atom_site_label_2
_geom_angle_atom_site_label_3
_geom_angle
_geom_angle_site_symmetry_1
_geom_angle_site_symmetry_3
_geom_angle_publ_flag
N2 Au1 N1 81.18(19) . . ?
N2 Au1 Cl2 91.39(15) . . ?
N1 Au1 Cl2 172.53(14) . . ?
N2 Au1 Cl1 176.97(15) . . ?
N1 Au1 Cl1 95.80(14) . . ?
Cl2 Au1 Cl1 91.63(6) . . ?
C1 N1 C5 121.7(5) . . ?
C1 N1 Au1 126.4(4) . . ?
C5 N1 Au1 111.8(4) . . ?
C6 N2 Au1 118.2(4) . . ?
N1 C1 C2 120.4(6) . . ?
C3 C2 C1 119.5(6) . . ?
C2 C3 C4 120.3(6) . . ?
C3 C4 C5 117.6(6) . . ?
N1 C5 C4 120.6(5) . . ?
N1 C5 C6 116.8(5) . . ?
C4 C5 C6 122.6(6) . . ?
O1 C6 N2 126.6(5) . . ?
O1 C6 C5 121.4(6) . . ?
N2 C6 C5 112.0(5) . . ?

loop_
_geom_bond_atom_site_label_1
_geom_bond_atom_site_label_2
_geom_bond_distance
_geom_bond_site_symmetry_2
_geom_bond_publ_flag
Au1 N2 1.969(5) . ?
Au1 N1 2.047(5) . ?
Au1 Cl2 2.2613(15) . ?
Au1 Cl1 2.2971(14) . ?
O1 C6 1.239(7) . ?
N1 C1 1.324(7) . ?
N1 C5 1.356(8) . ?
N2 C6 1.331(8) . ?
C1 C2 1.404(9) . ?
C2 C3 1.378(11) . ?
C3 C4 1.396(9) . ?
C4 C5 1.414(9) . ?
C5 C6 1.503(8) . ?
